data_7708226
loop_
_publ_author_name
'Trodden, Elizabeth C.'
'Delve, Matthew P.'
'Luz, Christian'
'Newland, Robert J.'
'Andresen, John M.'
'Mansell, Stephen M.'

_publ_section_title
;
 A ruthenium <i>cis</i>-dihydride with 2-phosphinophosphinine ligands
 catalyses the acceptorless dehydrogenation of benzyl alcohol.
;
_journal_name_full 'Dalton transactions (Cambridge, England : 2003)'
_journal_paper_doi 10.1039/d1dt02508b
_journal_year 2021
_chemical_formula_moiety 'C42 H50 P4 Ru Si2'
_chemical_formula_sum 'C42 H50 P4 Ru Si2'
_chemical_formula_weight 835.95
_space_group_crystal_system monoclinic
_space_group_IT_number 14
_space_group_name_Hall '-P 2yn'
_space_group_name_H-M_alt 'P 1 21/n 1'
_atom_sites_solution_hydrogens mixed
_atom_sites_solution_primary dual
_audit_creation_date 2020-06-10
_audit_creation_method
;
Olex2 1.2
(compiled 2017.03.28 svn.r3405 for OlexSys, GUI svn.r5337)
;
_audit_update_record
;
2021-08-19 deposited with the CCDC.	2021-08-27 downloaded from the CCDC.
;
_cell_angle_alpha 90
_cell_angle_beta 104.1980(10)
_cell_angle_gamma 90
_cell_formula_units_Z 4
_cell_length_a 14.5408(5)
_cell_length_b 10.5871(3)
_cell_length_c 27.8908(9)
_cell_measurement_reflns_used 9260
_cell_measurement_temperature 100(2)
_cell_measurement_theta_max 77.42
_cell_measurement_theta_min 3.27
_cell_volume 4162.5(2)
_computing_cell_refinement 'SAINT V8.38A (?, 2016)'
_computing_data_collection 'Apex3, (Bruker 2019)'
_computing_data_reduction 'SAINT V8.38A (?, 2016)'
_computing_molecular_graphics 'Olex2 (Dolomanov et al., 2009)'
_computing_publication_material 'Olex2 (Dolomanov et al., 2009)'
_computing_structure_refinement 'ShelXL (Sheldrick, 2015)'
_computing_structure_solution 'ShelXT (Sheldrick, 2015)'
_diffrn_ambient_temperature 100.0
_diffrn_measured_fraction_theta_full 0.959
_diffrn_measured_fraction_theta_max 0.951
_diffrn_measurement_device_type 'Bruker APEX-II CCD'
_diffrn_measurement_method '\f and \w scans'
_diffrn_radiation_type CuK\a
_diffrn_radiation_wavelength 1.54178
_diffrn_reflns_av_R_equivalents 0.0386
_diffrn_reflns_av_unetI/netI 0.0152
_diffrn_reflns_Laue_measured_fraction_full 0.959
_diffrn_reflns_Laue_measured_fraction_max 0.951
_diffrn_reflns_limit_h_max 17
_diffrn_reflns_limit_h_min -18
_diffrn_reflns_limit_k_max 13
_diffrn_reflns_limit_k_min -13
_diffrn_reflns_limit_l_max 35
_diffrn_reflns_limit_l_min -35
_diffrn_reflns_number 129865
_diffrn_reflns_point_group_measured_fraction_full 0.959
_diffrn_reflns_point_group_measured_fraction_max 0.951
_diffrn_reflns_theta_full 67.679
_diffrn_reflns_theta_max 78.090
_diffrn_reflns_theta_min 3.269
_diffrn_standards_number 0
_exptl_absorpt_coefficient_mu 5.263
_exptl_absorpt_correction_T_max 0.7541
_exptl_absorpt_correction_T_min 0.5889
_exptl_absorpt_correction_type multi-scan
_exptl_absorpt_process_details
'SADABS-2016/2 (Bruker,2016/2) was used for absorption correction. wR2(int) was 0.1184 before and 0.0647 after correction. The Ratio of minimum to maximum transmission is 0.7809. The \l/2 correction factor is Not present.'
_exptl_crystal_colour yellow
_exptl_crystal_colour_primary yellow
_exptl_crystal_density_diffrn 1.334
_exptl_crystal_description PLATE
_exptl_crystal_F_000 1736
_exptl_crystal_size_max 0.18
_exptl_crystal_size_mid 0.16
_exptl_crystal_size_min 0.08
_refine_diff_density_max 0.473
_refine_diff_density_min -0.472
_refine_diff_density_rms 0.068
_refine_ls_extinction_method none
_refine_ls_goodness_of_fit_ref 1.147
_refine_ls_hydrogen_treatment mixed
_refine_ls_matrix_type full
_refine_ls_number_parameters 458
_refine_ls_number_reflns 8484
_refine_ls_number_restraints 0
_refine_ls_restrained_S_all 1.147
_refine_ls_R_factor_all 0.0256
_refine_ls_R_factor_gt 0.0250
_refine_ls_shift/su_max 0.002
_refine_ls_shift/su_mean 0.000
_refine_ls_structure_factor_coef Fsqd
_refine_ls_weighting_details 'w=1/[\s^2^(Fo^2^)+6.9737P] where P=(Fo^2^+2Fc^2^)/3'
_refine_ls_weighting_scheme calc
_refine_ls_wR_factor_gt 0.0602
_refine_ls_wR_factor_ref 0.0606
_reflns_Friedel_coverage 0.000
_reflns_number_gt 8250
_reflns_number_total 8484
_reflns_threshold_expression 'I > 2\s(I)'
_cod_data_source_file d1dt02508b2.cif
_cod_data_source_block 8v00075_0m
_cod_database_code 7708226
_shelx_shelxl_version_number 2014/7
_shelx_space_group_comment
;
The symmetry employed for this shelxl refinement is uniquely defined
by the following loop, which should always be used as a source of
symmetry information in preference to the above space-group names.
They are only intended as comments.
;
_shelx_estimated_absorpt_t_max 0.678
_shelx_estimated_absorpt_t_min 0.451
_olex2_refinement_description
;
1. Fixed Uiso
 At 1.2 times of:
  All C(H) groups
 At 1.5 times of:
  All C(H,H,H) groups
2.a Aromatic/amide H refined with riding coordinates:
 C3(H3), C4(H4), C8(H8), C9(H9), C10(H10), C11(H11), C12(H12), C14(H14),
 C15(H15), C16(H16), C17(H17), C18(H18), C24(H24), C25(H25), C29(H29), C30(H30),
  C31(H31), C32(H32), C33(H33), C35(H35), C36(H36), C37(H37), C38(H38), C39(H39)
2.b Idealised Me refined as rotating group:
 C6(H6A,H6B,H6C), C19(H19A,H19B,H19C), C20(H20A,H20B,H20C), C21(H21A,H21B,
 H21C), C27(H27A,H27B,H27C), C40(H40A,H40B,H40C), C41(H41A,H41B,H41C), C42(H42A,
 H42B,H42C)
;
_olex2_submission_original_sample_id Cl006
_olex2_submission_special_instructions 'No special instructions were received'

loop_
_space_group_symop_operation_xyz
'x, y, z'
'-x+1/2, y+1/2, -z+1/2'
'-x, -y, -z'
'x-1/2, -y-1/2, z-1/2'

loop_
_atom_site_label
_atom_site_type_symbol
_atom_site_fract_x
_atom_site_fract_y
_atom_site_fract_z
_atom_site_U_iso_or_equiv
_atom_site_adp_type
_atom_site_occupancy
_atom_site_site_symmetry_order
_atom_site_calc_flag
_atom_site_refinement_flags_posn
_atom_site_refinement_flags_adp
_atom_site_refinement_flags_occupancy
_atom_site_disorder_assembly
_atom_site_disorder_group
Ru1 Ru 0.68245(2) 0.62980(2) 0.35061(2) 0.01259(4) Uani 1 1 d . . . . .
H1 H 0.7031(19) 0.570(3) 0.3029(10) 0.034(7) Uiso 1 1 d . . . . .
H2 H 0.691(2) 0.755(3) 0.3196(10) 0.042(8) Uiso 1 1 d . . . . .
P1 P 0.60451(3) 0.75904(5) 0.39281(2) 0.01476(10) Uani 1 1 d . . . . .
P2 P 0.52307(3) 0.63381(5) 0.31150(2) 0.01421(10) Uani 1 1 d . . . . .
P3 P 0.83911(3) 0.60934(5) 0.38665(2) 0.01440(10) Uani 1 1 d . . . . .
P4 P 0.71226(3) 0.43185(5) 0.39267(2) 0.01341(10) Uani 1 1 d . . . . .
Si1 Si 0.70600(4) 0.91496(6) 0.48481(2) 0.02206(12) Uani 1 1 d . . . . .
Si2 Si 0.99680(4) 0.79981(6) 0.36878(2) 0.02079(12) Uani 1 1 d . . . . .
C1 C 0.49419(14) 0.75915(19) 0.35065(7) 0.0165(4) Uani 1 1 d . . . . .
C2 C 0.42351(15) 0.8485(2) 0.34780(7) 0.0203(4) Uani 1 1 d . . . . .
C3 C 0.43600(15) 0.9419(2) 0.38479(8) 0.0231(4) Uani 1 1 d . . . . .
H3 H 0.3860 1.0008 0.3830 0.028 Uiso 1 1 calc R . . . .
C4 C 0.51613(15) 0.9545(2) 0.42383(8) 0.0216(4) Uani 1 1 d . . . . .
H4 H 0.5145 1.0203 0.4468 0.026 Uiso 1 1 calc R . . . .
C5 C 0.59929(15) 0.8809(2) 0.43324(7) 0.0182(4) Uani 1 1 d . . . . .
C6 C 0.33536(16) 0.8516(2) 0.30572(9) 0.0287(5) Uani 1 1 d . . . . .
H6A H 0.3494 0.8948 0.2773 0.043 Uiso 1 1 calc GR . . . .
H6B H 0.2849 0.8969 0.3162 0.043 Uiso 1 1 calc GR . . . .
H6C H 0.3146 0.7650 0.2964 0.043 Uiso 1 1 calc GR . . . .
C7 C 0.48106(14) 0.6853(2) 0.24722(7) 0.0168(4) Uani 1 1 d . . . . .
C8 C 0.41079(15) 0.6219(2) 0.21299(7) 0.0196(4) Uani 1 1 d . . . . .
H8 H 0.3820 0.5489 0.2228 0.023 Uiso 1 1 calc R . . . .
C9 C 0.38241(15) 0.6647(2) 0.16439(8) 0.0235(5) Uani 1 1 d . . . . .
H9 H 0.3350 0.6203 0.1410 0.028 Uiso 1 1 calc R . . . .
C10 C 0.42329(16) 0.7720(2) 0.15020(8) 0.0281(5) Uani 1 1 d . . . . .
H10 H 0.4036 0.8013 0.1171 0.034 Uiso 1 1 calc R . . . .
C11 C 0.49267(17) 0.8366(3) 0.18405(9) 0.0325(6) Uani 1 1 d . . . . .
H11 H 0.5201 0.9108 0.1744 0.039 Uiso 1 1 calc R . . . .
C12 C 0.52216(16) 0.7925(2) 0.23237(8) 0.0268(5) Uani 1 1 d . . . . .
H12 H 0.5708 0.8359 0.2555 0.032 Uiso 1 1 calc R . . . .
C13 C 0.44856(14) 0.4976(2) 0.31505(7) 0.0190(4) Uani 1 1 d . . . . .
C14 C 0.36803(16) 0.5042(2) 0.33370(8) 0.0259(5) Uani 1 1 d . . . . .
H14 H 0.3492 0.5826 0.3448 0.031 Uiso 1 1 calc R . . . .
C15 C 0.31533(18) 0.3956(3) 0.33602(10) 0.0357(6) Uani 1 1 d . . . . .
H15 H 0.2605 0.4002 0.3487 0.043 Uiso 1 1 calc R . . . .
C16 C 0.34232(18) 0.2812(2) 0.31994(10) 0.0347(6) Uani 1 1 d . . . . .
H16 H 0.3058 0.2076 0.3214 0.042 Uiso 1 1 calc R . . . .
C17 C 0.42253(17) 0.2735(2) 0.30168(9) 0.0290(5) Uani 1 1 d . . . . .
H17 H 0.4411 0.1947 0.2907 0.035 Uiso 1 1 calc R . . . .
C18 C 0.47582(16) 0.3815(2) 0.29941(8) 0.0227(4) Uani 1 1 d . . . . .
H18 H 0.5311 0.3761 0.2871 0.027 Uiso 1 1 calc R . . . .
C19 C 0.69024(17) 1.0680(2) 0.51445(8) 0.0266(5) Uani 1 1 d . . . . .
H19A H 0.6923 1.1372 0.4914 0.040 Uiso 1 1 calc GR . . . .
H19B H 0.7413 1.0789 0.5445 0.040 Uiso 1 1 calc GR . . . .
H19C H 0.6289 1.0685 0.5231 0.040 Uiso 1 1 calc GR . . . .
C20 C 0.7236(2) 0.7857(3) 0.53127(10) 0.0490(8) Uani 1 1 d . . . . .
H20A H 0.6744 0.7906 0.5497 0.073 Uiso 1 1 calc GR . . . .
H20B H 0.7862 0.7944 0.5542 0.073 Uiso 1 1 calc GR . . . .
H20C H 0.7195 0.7040 0.5144 0.073 Uiso 1 1 calc GR . . . .
C21 C 0.81264(17) 0.9238(3) 0.45873(11) 0.0402(7) Uani 1 1 d . . . . .
H21A H 0.8243 0.8408 0.4458 0.060 Uiso 1 1 calc GR . . . .
H21B H 0.8680 0.9491 0.4848 0.060 Uiso 1 1 calc GR . . . .
H21C H 0.8015 0.9861 0.4319 0.060 Uiso 1 1 calc GR . . . .
C22 C 0.84041(14) 0.46192(19) 0.41369(7) 0.0153(4) Uani 1 1 d . . . . .
C23 C 0.92017(15) 0.39412(19) 0.43695(7) 0.0170(4) Uani 1 1 d . . . . .
C24 C 1.00925(14) 0.4517(2) 0.44266(7) 0.0188(4) Uani 1 1 d . . . . .
H24 H 1.0632 0.4076 0.4613 0.023 Uiso 1 1 calc R . . . .
C25 C 1.02426(14) 0.5685(2) 0.42309(7) 0.0191(4) Uani 1 1 d . . . . .
H25 H 1.0885 0.5951 0.4291 0.023 Uiso 1 1 calc R . . . .
C26 C 0.95616(14) 0.6526(2) 0.39535(7) 0.0171(4) Uani 1 1 d . . . . .
C27 C 0.91422(16) 0.2609(2) 0.45479(8) 0.0237(4) Uani 1 1 d . . . . .
H27A H 0.9169 0.2016 0.4282 0.036 Uiso 1 1 calc GR . . . .
H27B H 0.8544 0.2495 0.4645 0.036 Uiso 1 1 calc GR . . . .
H27C H 0.9675 0.2448 0.4833 0.036 Uiso 1 1 calc GR . . . .
C28 C 0.66792(14) 0.39882(18) 0.44721(7) 0.0160(4) Uani 1 1 d . . . . .
C29 C 0.57262(15) 0.3664(2) 0.44173(8) 0.0214(4) Uani 1 1 d . . . . .
H29 H 0.5324 0.3551 0.4096 0.026 Uiso 1 1 calc R . . . .
C30 C 0.53662(16) 0.3507(2) 0.48303(8) 0.0263(5) Uani 1 1 d . . . . .
H30 H 0.4723 0.3265 0.4790 0.032 Uiso 1 1 calc R . . . .
C31 C 0.59343(17) 0.3701(2) 0.53014(8) 0.0257(5) Uani 1 1 d . . . . .
H31 H 0.5684 0.3588 0.5583 0.031 Uiso 1 1 calc R . . . .
C32 C 0.68705(16) 0.4059(2) 0.53586(8) 0.0236(5) Uani 1 1 d . . . . .
H32 H 0.7261 0.4212 0.5680 0.028 Uiso 1 1 calc R . . . .
C33 C 0.72430(15) 0.4198(2) 0.49467(7) 0.0196(4) Uani 1 1 d . . . . .
H33 H 0.7888 0.4437 0.4990 0.023 Uiso 1 1 calc R . . . .
C34 C 0.70512(14) 0.28349(19) 0.35818(7) 0.0163(4) Uani 1 1 d . . . . .
C35 C 0.74913(16) 0.2836(2) 0.31895(8) 0.0246(5) Uani 1 1 d . . . . .
H35 H 0.7821 0.3569 0.3127 0.030 Uiso 1 1 calc R . . . .
C36 C 0.74528(18) 0.1787(2) 0.28904(9) 0.0282(5) Uani 1 1 d . . . . .
H36 H 0.7770 0.1792 0.2631 0.034 Uiso 1 1 calc R . . . .
C37 C 0.69523(17) 0.0729(2) 0.29695(8) 0.0263(5) Uani 1 1 d . . . . .
H37 H 0.6916 0.0012 0.2761 0.032 Uiso 1 1 calc R . . . .
C38 C 0.65053(18) 0.0718(2) 0.33536(8) 0.0278(5) Uani 1 1 d . . . . .
H38 H 0.6156 -0.0006 0.3407 0.033 Uiso 1 1 calc R . . . .
C39 C 0.65643(16) 0.1764(2) 0.36636(8) 0.0228(4) Uani 1 1 d . . . . .
H39 H 0.6269 0.1742 0.3932 0.027 Uiso 1 1 calc R . . . .
C40 C 1.0405(2) 0.9159(3) 0.41972(10) 0.0393(6) Uani 1 1 d . . . . .
H40A H 0.9878 0.9415 0.4338 0.059 Uiso 1 1 calc GR . . . .
H40B H 1.0661 0.9902 0.4066 0.059 Uiso 1 1 calc GR . . . .
H40C H 1.0903 0.8767 0.4456 0.059 Uiso 1 1 calc GR . . . .
C41 C 1.0985(2) 0.7548(3) 0.34253(12) 0.0461(7) Uani 1 1 d . . . . .
H41A H 1.1522 0.7284 0.3693 0.069 Uiso 1 1 calc GR . . . .
H41B H 1.1172 0.8275 0.3253 0.069 Uiso 1 1 calc GR . . . .
H41C H 1.0796 0.6849 0.3192 0.069 Uiso 1 1 calc GR . . . .
C42 C 0.90004(18) 0.8704(3) 0.32077(10) 0.0414(7) Uani 1 1 d . . . . .
H42A H 0.8809 0.8115 0.2930 0.062 Uiso 1 1 calc GR . . . .
H42B H 0.9221 0.9494 0.3091 0.062 Uiso 1 1 calc GR . . . .
H42C H 0.8457 0.8878 0.3347 0.062 Uiso 1 1 calc GR . . . .

loop_
_atom_site_aniso_label
_atom_site_aniso_U_11
_atom_site_aniso_U_22
_atom_site_aniso_U_33
_atom_site_aniso_U_23
_atom_site_aniso_U_13
_atom_site_aniso_U_12
Ru1 0.01228(7) 0.01271(7) 0.01238(7) 0.00107(5) 0.00226(5) -0.00094(5)
P1 0.0134(2) 0.0159(2) 0.0143(2) -0.00073(18) 0.00206(18) -0.00038(19)
P2 0.0131(2) 0.0169(2) 0.0119(2) 0.00089(18) 0.00157(17) -0.00201(19)
P3 0.0126(2) 0.0147(2) 0.0154(2) 0.00117(18) 0.00251(18) -0.00073(18)
P4 0.0145(2) 0.0130(2) 0.0126(2) 0.00021(18) 0.00292(17) -0.00120(18)
Si1 0.0217(3) 0.0203(3) 0.0215(3) -0.0061(2) 0.0002(2) -0.0009(2)
Si2 0.0156(3) 0.0250(3) 0.0209(3) 0.0054(2) 0.0031(2) -0.0043(2)
C1 0.0154(9) 0.0202(10) 0.0137(9) 0.0015(8) 0.0032(7) -0.0005(8)
C2 0.0171(10) 0.0264(11) 0.0178(9) 0.0033(8) 0.0052(8) 0.0008(8)
C3 0.0200(10) 0.0273(11) 0.0234(10) 0.0009(9) 0.0079(8) 0.0066(9)
C4 0.0249(11) 0.0217(10) 0.0204(10) -0.0027(8) 0.0097(8) 0.0007(9)
C5 0.0201(10) 0.0188(10) 0.0162(9) -0.0003(8) 0.0057(8) -0.0005(8)
C6 0.0191(11) 0.0392(14) 0.0258(11) 0.0001(10) 0.0017(9) 0.0077(10)
C7 0.0155(9) 0.0213(10) 0.0134(9) 0.0011(8) 0.0033(7) 0.0018(8)
C8 0.0192(10) 0.0217(10) 0.0174(9) -0.0004(8) 0.0035(8) 0.0011(8)
C9 0.0203(10) 0.0325(12) 0.0156(10) -0.0031(9) 0.0003(8) 0.0031(9)
C10 0.0239(11) 0.0437(14) 0.0156(10) 0.0091(10) 0.0026(8) 0.0029(10)
C11 0.0267(12) 0.0415(14) 0.0264(12) 0.0158(11) 0.0008(10) -0.0072(11)
C12 0.0229(11) 0.0326(12) 0.0211(10) 0.0063(9) -0.0019(9) -0.0087(10)
C13 0.0177(10) 0.0243(11) 0.0125(9) 0.0026(8) -0.0009(7) -0.0061(8)
C14 0.0224(11) 0.0302(12) 0.0257(11) -0.0015(9) 0.0068(9) -0.0075(10)
C15 0.0283(12) 0.0423(15) 0.0395(14) 0.0015(12) 0.0143(11) -0.0142(11)
C16 0.0326(13) 0.0322(13) 0.0363(13) 0.0053(11) 0.0027(11) -0.0165(11)
C17 0.0310(12) 0.0230(11) 0.0280(11) 0.0021(9) -0.0023(10) -0.0057(10)
C18 0.0225(10) 0.0230(11) 0.0206(10) 0.0028(9) 0.0014(8) -0.0034(9)
C19 0.0301(12) 0.0246(11) 0.0255(11) -0.0082(9) 0.0075(9) -0.0041(10)
C20 0.0623(19) 0.0296(14) 0.0364(15) 0.0057(12) -0.0235(14) -0.0085(14)
C21 0.0228(12) 0.0500(17) 0.0471(15) -0.0267(13) 0.0071(11) -0.0055(12)
C22 0.0168(9) 0.0152(9) 0.0141(9) -0.0015(7) 0.0042(7) -0.0021(8)
C23 0.0203(10) 0.0178(10) 0.0128(9) -0.0009(8) 0.0037(8) 0.0022(8)
C24 0.0165(9) 0.0237(10) 0.0148(9) -0.0005(8) 0.0013(7) 0.0045(8)
C25 0.0146(9) 0.0257(11) 0.0166(9) -0.0024(8) 0.0027(7) -0.0019(8)
C26 0.0151(9) 0.0206(10) 0.0156(9) -0.0003(8) 0.0037(7) -0.0018(8)
C27 0.0247(11) 0.0193(10) 0.0260(11) 0.0048(9) 0.0038(9) 0.0041(9)
C28 0.0189(10) 0.0131(9) 0.0165(9) 0.0022(7) 0.0055(8) 0.0024(8)
C29 0.0184(10) 0.0252(11) 0.0201(10) 0.0030(9) 0.0036(8) 0.0015(9)
C30 0.0208(11) 0.0312(12) 0.0296(12) 0.0049(10) 0.0113(9) 0.0020(9)
C31 0.0322(12) 0.0262(11) 0.0234(11) 0.0043(9) 0.0160(9) 0.0057(10)
C32 0.0307(12) 0.0243(11) 0.0164(10) -0.0005(8) 0.0067(9) 0.0030(9)
C33 0.0220(10) 0.0183(10) 0.0185(10) -0.0007(8) 0.0051(8) -0.0004(8)
C34 0.0176(9) 0.0154(9) 0.0150(9) -0.0012(8) 0.0024(7) 0.0001(8)
C35 0.0313(12) 0.0190(10) 0.0278(11) -0.0032(9) 0.0154(10) -0.0053(9)
C36 0.0369(13) 0.0256(12) 0.0269(11) -0.0060(10) 0.0168(10) -0.0034(10)
C37 0.0366(13) 0.0186(10) 0.0237(11) -0.0053(9) 0.0070(10) -0.0002(10)
C38 0.0404(13) 0.0175(10) 0.0267(11) -0.0020(9) 0.0106(10) -0.0088(10)
C39 0.0331(12) 0.0188(10) 0.0180(10) -0.0001(8) 0.0090(9) -0.0058(9)
C40 0.0469(16) 0.0369(14) 0.0343(13) 0.0001(11) 0.0103(12) -0.0218(13)
C41 0.0420(16) 0.0488(17) 0.0584(18) 0.0189(15) 0.0332(14) 0.0051(14)
C42 0.0253(12) 0.0484(16) 0.0438(15) 0.0256(13) -0.0045(11) -0.0090(12)

loop_
_atom_type_symbol
_atom_type_description
_atom_type_scat_dispersion_real
_atom_type_scat_dispersion_imag
_atom_type_scat_source
C C 0.0181 0.0091 'International Tables Vol C Tables 4.2.6.8 and 6.1.1.4'
H H 0.0000 0.0000 'International Tables Vol C Tables 4.2.6.8 and 6.1.1.4'
P P 0.2955 0.4335 'International Tables Vol C Tables 4.2.6.8 and 6.1.1.4'
Ru Ru 0.0552 3.2960 'International Tables Vol C Tables 4.2.6.8 and 6.1.1.4'
Si Si 0.2541 0.3302 'International Tables Vol C Tables 4.2.6.8 and 6.1.1.4'

loop_
_geom_angle_atom_site_label_1
_geom_angle_atom_site_label_2
_geom_angle_atom_site_label_3
_geom_angle
_geom_angle_site_symmetry_1
_geom_angle_site_symmetry_3
_geom_angle_publ_flag
H1 Ru1 H2 79.4(14) . . ?
P1 Ru1 H1 154.6(10) . . ?
P1 Ru1 H2 84.2(10) . . ?
P1 Ru1 P2 70.372(18) . . ?
P1 Ru1 P4 109.048(18) . . ?
P2 Ru1 H1 89.1(10) . . ?
P2 Ru1 H2 86.2(10) . . ?
P2 Ru1 P4 106.772(18) . . ?
P3 Ru1 H1 87.6(10) . . ?
P3 Ru1 H2 96.5(10) . . ?
P3 Ru1 P1 113.693(18) . . ?
P3 Ru1 P2 175.264(19) . . ?
P3 Ru1 P4 69.902(17) . . ?
P4 Ru1 H1 90.9(10) . . ?
P4 Ru1 H2 163.8(10) . . ?
C1 P1 Ru1 98.29(7) . . ?
C5 P1 Ru1 153.18(7) . . ?
C5 P1 C1 105.05(10) . . ?
C1 P2 Ru1 94.71(6) . . ?
C7 P2 Ru1 121.61(7) . . ?
C7 P2 C1 107.34(9) . . ?
C13 P2 Ru1 120.11(7) . . ?
C13 P2 C1 108.35(9) . . ?
C13 P2 C7 103.25(9) . . ?
C22 P3 Ru1 100.48(7) . . ?
C26 P3 Ru1 152.83(7) . . ?
C26 P3 C22 105.90(10) . . ?
C22 P4 Ru1 92.99(6) . . ?
C28 P4 Ru1 121.24(6) . . ?
C28 P4 C22 107.75(9) . . ?
C28 P4 C34 106.70(9) . . ?
C34 P4 Ru1 120.96(7) . . ?
C34 P4 C22 103.79(9) . . ?
C19 Si1 C5 109.88(10) . . ?
C19 Si1 C20 110.03(13) . . ?
C19 Si1 C21 109.51(12) . . ?
C20 Si1 C5 109.88(11) . . ?
C20 Si1 C21 108.81(16) . . ?
C21 Si1 C5 108.70(11) . . ?
C40 Si2 C26 109.04(10) . . ?
C41 Si2 C26 107.39(11) . . ?
C41 Si2 C40 108.19(14) . . ?
C42 Si2 C26 111.33(10) . . ?
C42 Si2 C40 109.99(14) . . ?
C42 Si2 C41 110.81(14) . . ?
P1 C1 P2 95.40(10) . . ?
C2 C1 P1 125.97(16) . . ?
C2 C1 P2 137.40(16) . . ?
C1 C2 C3 118.49(19) . . ?
C1 C2 C6 122.40(19) . . ?
C3 C2 C6 119.08(19) . . ?
C2 C3 H3 117.5 . . ?
C4 C3 C2 125.0(2) . . ?
C4 C3 H3 117.5 . . ?
C3 C4 H4 116.3 . . ?
C3 C4 C5 127.5(2) . . ?
C5 C4 H4 116.3 . . ?
P1 C5 Si1 118.96(12) . . ?
C4 C5 P1 117.70(16) . . ?
C4 C5 Si1 123.24(16) . . ?
C2 C6 H6A 109.5 . . ?
C2 C6 H6B 109.5 . . ?
C2 C6 H6C 109.5 . . ?
H6A C6 H6B 109.5 . . ?
H6A C6 H6C 109.5 . . ?
H6B C6 H6C 109.5 . . ?
C8 C7 P2 122.83(16) . . ?
C8 C7 C12 119.14(19) . . ?
C12 C7 P2 118.03(16) . . ?
C7 C8 H8 119.9 . . ?
C7 C8 C9 120.3(2) . . ?
C9 C8 H8 119.9 . . ?
C8 C9 H9 120.0 . . ?
C10 C9 C8 120.0(2) . . ?
C10 C9 H9 120.0 . . ?
C9 C10 H10 119.9 . . ?
C11 C10 C9 120.2(2) . . ?
C11 C10 H10 119.9 . . ?
C10 C11 H11 120.1 . . ?
C10 C11 C12 119.7(2) . . ?
C12 C11 H11 120.1 . . ?
C7 C12 H12 119.7 . . ?
C11 C12 C7 120.6(2) . . ?
C11 C12 H12 119.7 . . ?
C14 C13 P2 123.07(18) . . ?
C18 C13 P2 117.56(16) . . ?
C18 C13 C14 119.4(2) . . ?
C13 C14 H14 120.1 . . ?
C15 C14 C13 119.9(2) . . ?
C15 C14 H14 120.1 . . ?
C14 C15 H15 119.8 . . ?
C16 C15 C14 120.4(2) . . ?
C16 C15 H15 119.8 . . ?
C15 C16 H16 119.9 . . ?
C15 C16 C17 120.2(2) . . ?
C17 C16 H16 119.9 . . ?
C16 C17 H17 120.1 . . ?
C16 C17 C18 119.8(2) . . ?
C18 C17 H17 120.1 . . ?
C13 C18 H18 119.8 . . ?
C17 C18 C13 120.4(2) . . ?
C17 C18 H18 119.8 . . ?
Si1 C19 H19A 109.5 . . ?
Si1 C19 H19B 109.5 . . ?
Si1 C19 H19C 109.5 . . ?
H19A C19 H19B 109.5 . . ?
H19A C19 H19C 109.5 . . ?
H19B C19 H19C 109.5 . . ?
Si1 C20 H20A 109.5 . . ?
Si1 C20 H20B 109.5 . . ?
Si1 C20 H20C 109.5 . . ?
H20A C20 H20B 109.5 . . ?
H20A C20 H20C 109.5 . . ?
H20B C20 H20C 109.5 . . ?
Si1 C21 H21A 109.5 . . ?
Si1 C21 H21B 109.5 . . ?
Si1 C21 H21C 109.5 . . ?
H21A C21 H21B 109.5 . . ?
H21A C21 H21C 109.5 . . ?
H21B C21 H21C 109.5 . . ?
P3 C22 P4 96.62(10) . . ?
C23 C22 P3 126.20(16) . . ?
C23 C22 P4 136.66(16) . . ?
C22 C23 C24 118.13(19) . . ?
C22 C23 C27 122.14(19) . . ?
C24 C23 C27 119.70(19) . . ?
C23 C24 H24 117.6 . . ?
C25 C24 C23 124.80(19) . . ?
C25 C24 H24 117.6 . . ?
C24 C25 H25 115.9 . . ?
C24 C25 C26 128.27(19) . . ?
C26 C25 H25 115.9 . . ?
P3 C26 Si2 124.07(12) . . ?
C25 C26 P3 116.42(15) . . ?
C25 C26 Si2 119.48(15) . . ?
C23 C27 H27A 109.5 . . ?
C23 C27 H27B 109.5 . . ?
C23 C27 H27C 109.5 . . ?
H27A C27 H27B 109.5 . . ?
H27A C27 H27C 109.5 . . ?
H27B C27 H27C 109.5 . . ?
C29 C28 P4 119.90(15) . . ?
C33 C28 P4 121.02(15) . . ?
C33 C28 C29 118.63(18) . . ?
C28 C29 H29 119.9 . . ?
C30 C29 C28 120.3(2) . . ?
C30 C29 H29 119.9 . . ?
C29 C30 H30 119.6 . . ?
C31 C30 C29 120.8(2) . . ?
C31 C30 H30 119.6 . . ?
C30 C31 H31 120.3 . . ?
C32 C31 C30 119.4(2) . . ?
C32 C31 H31 120.3 . . ?
C31 C32 H32 119.9 . . ?
C31 C32 C33 120.3(2) . . ?
C33 C32 H32 119.9 . . ?
C28 C33 H33 119.7 . . ?
C32 C33 C28 120.6(2) . . ?
C32 C33 H33 119.7 . . ?
C35 C34 P4 115.64(15) . . ?
C39 C34 P4 125.52(15) . . ?
C39 C34 C35 118.75(19) . . ?
C34 C35 H35 119.6 . . ?
C36 C35 C34 120.9(2) . . ?
C36 C35 H35 119.6 . . ?
C35 C36 H36 120.0 . . ?
C37 C36 C35 120.0(2) . . ?
C37 C36 H36 120.0 . . ?
C36 C37 H37 120.1 . . ?
C36 C37 C38 119.8(2) . . ?
C38 C37 H37 120.1 . . ?
C37 C38 H38 119.9 . . ?
C37 C38 C39 120.3(2) . . ?
C39 C38 H38 119.9 . . ?
C34 C39 C38 120.27(19) . . ?
C34 C39 H39 119.9 . . ?
C38 C39 H39 119.9 . . ?
Si2 C40 H40A 109.5 . . ?
Si2 C40 H40B 109.5 . . ?
Si2 C40 H40C 109.5 . . ?
H40A C40 H40B 109.5 . . ?
H40A C40 H40C 109.5 . . ?
H40B C40 H40C 109.5 . . ?
Si2 C41 H41A 109.5 . . ?
Si2 C41 H41B 109.5 . . ?
Si2 C41 H41C 109.5 . . ?
H41A C41 H41B 109.5 . . ?
H41A C41 H41C 109.5 . . ?
H41B C41 H41C 109.5 . . ?
Si2 C42 H42A 109.5 . . ?
Si2 C42 H42B 109.5 . . ?
Si2 C42 H42C 109.5 . . ?
H42A C42 H42B 109.5 . . ?
H42A C42 H42C 109.5 . . ?
H42B C42 H42C 109.5 . . ?

loop_
_geom_bond_atom_site_label_1
_geom_bond_atom_site_label_2
_geom_bond_distance
_geom_bond_site_symmetry_2
_geom_bond_publ_flag
Ru1 H1 1.57(3) . ?
Ru1 H2 1.60(3) . ?
Ru1 P1 2.2795(5) . ?
Ru1 P2 2.3071(5) . ?
Ru1 P3 2.2634(5) . ?
Ru1 P4 2.3889(5) . ?
P1 C1 1.741(2) . ?
P1 C5 1.727(2) . ?
P2 C1 1.832(2) . ?
P2 C7 1.830(2) . ?
P2 C13 1.821(2) . ?
P3 C22 1.731(2) . ?
P3 C26 1.721(2) . ?
P4 C22 1.839(2) . ?
P4 C28 1.826(2) . ?
P4 C34 1.831(2) . ?
Si1 C5 1.874(2) . ?
Si1 C19 1.858(2) . ?
Si1 C20 1.859(3) . ?
Si1 C21 1.870(3) . ?
Si2 C26 1.882(2) . ?
Si2 C40 1.868(3) . ?
Si2 C41 1.866(3) . ?
Si2 C42 1.846(3) . ?
C1 C2 1.384(3) . ?
C2 C3 1.408(3) . ?
C2 C6 1.511(3) . ?
C3 H3 0.9500 . ?
C3 C4 1.392(3) . ?
C4 H4 0.9500 . ?
C4 C5 1.408(3) . ?
C6 H6A 0.9800 . ?
C6 H6B 0.9800 . ?
C6 H6C 0.9800 . ?
C7 C8 1.389(3) . ?
C7 C12 1.392(3) . ?
C8 H8 0.9500 . ?
C8 C9 1.392(3) . ?
C9 H9 0.9500 . ?
C9 C10 1.384(3) . ?
C10 H10 0.9500 . ?
C10 C11 1.382(3) . ?
C11 H11 0.9500 . ?
C11 C12 1.391(3) . ?
C12 H12 0.9500 . ?
C13 C14 1.395(3) . ?
C13 C18 1.393(3) . ?
C14 H14 0.9500 . ?
C14 C15 1.391(3) . ?
C15 H15 0.9500 . ?
C15 C16 1.382(4) . ?
C16 H16 0.9500 . ?
C16 C17 1.385(4) . ?
C17 H17 0.9500 . ?
C17 C18 1.391(3) . ?
C18 H18 0.9500 . ?
C19 H19A 0.9800 . ?
C19 H19B 0.9800 . ?
C19 H19C 0.9800 . ?
C20 H20A 0.9800 . ?
C20 H20B 0.9800 . ?
C20 H20C 0.9800 . ?
C21 H21A 0.9800 . ?
C21 H21B 0.9800 . ?
C21 H21C 0.9800 . ?
C22 C23 1.383(3) . ?
C23 C24 1.405(3) . ?
C23 C27 1.505(3) . ?
C24 H24 0.9500 . ?
C24 C25 1.390(3) . ?
C25 H25 0.9500 . ?
C25 C26 1.413(3) . ?
C27 H27A 0.9800 . ?
C27 H27B 0.9800 . ?
C27 H27C 0.9800 . ?
C28 C29 1.399(3) . ?
C28 C33 1.393(3) . ?
C29 H29 0.9500 . ?
C29 C30 1.387(3) . ?
C30 H30 0.9500 . ?
C30 C31 1.385(3) . ?
C31 H31 0.9500 . ?
C31 C32 1.384(3) . ?
C32 H32 0.9500 . ?
C32 C33 1.393(3) . ?
C33 H33 0.9500 . ?
C34 C35 1.396(3) . ?
C34 C39 1.385(3) . ?
C35 H35 0.9500 . ?
C35 C36 1.383(3) . ?
C36 H36 0.9500 . ?
C36 C37 1.382(3) . ?
C37 H37 0.9500 . ?
C37 C38 1.383(3) . ?
C38 H38 0.9500 . ?
C38 C39 1.395(3) . ?
C39 H39 0.9500 . ?
C40 H40A 0.9800 . ?
C40 H40B 0.9800 . ?
C40 H40C 0.9800 . ?
C41 H41A 0.9800 . ?
C41 H41B 0.9800 . ?
C41 H41C 0.9800 . ?
C42 H42A 0.9800 . ?
C42 H42B 0.9800 . ?
C42 H42C 0.9800 . ?

loop_
_geom_torsion_atom_site_label_1
_geom_torsion_atom_site_label_2
_geom_torsion_atom_site_label_3
_geom_torsion_atom_site_label_4
_geom_torsion
_geom_torsion_site_symmetry_1
_geom_torsion_site_symmetry_2
_geom_torsion_site_symmetry_3
_geom_torsion_site_symmetry_4
_geom_torsion_publ_flag
Ru1 P1 C1 P2 9.36(8) . . . . ?
Ru1 P1 C1 C2 -159.81(17) . . . . ?
Ru1 P1 C5 Si1 -29.6(2) . . . . ?
Ru1 P1 C5 C4 146.75(14) . . . . ?
Ru1 P2 C1 P1 -9.18(8) . . . . ?
Ru1 P2 C1 C2 157.8(2) . . . . ?
Ru1 P2 C7 C8 136.20(15) . . . . ?
Ru1 P2 C7 C12 -43.5(2) . . . . ?
Ru1 P2 C13 C14 122.42(17) . . . . ?
Ru1 P2 C13 C18 -55.88(18) . . . . ?
Ru1 P3 C22 P4 0.03(8) . . . . ?
Ru1 P3 C22 C23 172.94(16) . . . . ?
Ru1 P3 C26 Si2 9.1(3) . . . . ?
Ru1 P3 C26 C25 -168.92(11) . . . . ?
Ru1 P4 C22 P3 -0.03(7) . . . . ?
Ru1 P4 C22 C23 -171.7(2) . . . . ?
Ru1 P4 C28 C29 78.11(18) . . . . ?
Ru1 P4 C28 C33 -94.16(17) . . . . ?
Ru1 P4 C34 C35 45.11(19) . . . . ?
Ru1 P4 C34 C39 -131.41(17) . . . . ?
P1 C1 C2 C3 -6.8(3) . . . . ?
P1 C1 C2 C6 171.28(17) . . . . ?
P2 C1 C2 C3 -170.74(18) . . . . ?
P2 C1 C2 C6 7.3(4) . . . . ?
P2 C7 C8 C9 -179.29(16) . . . . ?
P2 C7 C12 C11 -179.6(2) . . . . ?
P2 C13 C14 C15 -178.96(18) . . . . ?
P2 C13 C18 C17 179.30(17) . . . . ?
P3 C22 C23 C24 4.7(3) . . . . ?
P3 C22 C23 C27 -173.64(15) . . . . ?
P4 C22 C23 C24 174.39(16) . . . . ?
P4 C22 C23 C27 -3.9(3) . . . . ?
P4 C28 C29 C30 -175.00(17) . . . . ?
P4 C28 C33 C32 173.81(16) . . . . ?
P4 C34 C35 C36 -177.48(19) . . . . ?
P4 C34 C39 C38 175.45(18) . . . . ?
C1 P1 C5 Si1 -179.25(11) . . . . ?
C1 P1 C5 C4 -2.87(19) . . . . ?
C1 P2 C7 C8 -116.76(18) . . . . ?
C1 P2 C7 C12 63.55(19) . . . . ?
C1 P2 C13 C14 15.4(2) . . . . ?
C1 P2 C13 C18 -162.87(16) . . . . ?
C1 C2 C3 C4 2.1(3) . . . . ?
C2 C3 C4 C5 1.8(4) . . . . ?
C3 C4 C5 P1 -0.7(3) . . . . ?
C3 C4 C5 Si1 175.49(18) . . . . ?
C5 P1 C1 P2 176.03(9) . . . . ?
C5 P1 C1 C2 6.9(2) . . . . ?
C6 C2 C3 C4 -176.0(2) . . . . ?
C7 P2 C1 P1 -134.40(9) . . . . ?
C7 P2 C1 C2 32.6(2) . . . . ?
C7 P2 C13 C14 -98.20(19) . . . . ?
C7 P2 C13 C18 83.50(17) . . . . ?
C7 C8 C9 C10 -0.9(3) . . . . ?
C8 C7 C12 C11 0.7(3) . . . . ?
C8 C9 C10 C11 0.3(4) . . . . ?
C9 C10 C11 C12 0.8(4) . . . . ?
C10 C11 C12 C7 -1.3(4) . . . . ?
C12 C7 C8 C9 0.4(3) . . . . ?
C13 P2 C1 P1 114.71(10) . . . . ?
C13 P2 C1 C2 -78.3(2) . . . . ?
C13 P2 C7 C8 -2.4(2) . . . . ?
C13 P2 C7 C12 177.91(18) . . . . ?
C13 C14 C15 C16 0.0(4) . . . . ?
C14 C13 C18 C17 0.9(3) . . . . ?
C14 C15 C16 C17 0.4(4) . . . . ?
C15 C16 C17 C18 -0.2(4) . . . . ?
C16 C17 C18 C13 -0.5(3) . . . . ?
C18 C13 C14 C15 -0.7(3) . . . . ?
C19 Si1 C5 P1 168.68(12) . . . . ?
C19 Si1 C5 C4 -7.5(2) . . . . ?
C20 Si1 C5 P1 -70.12(17) . . . . ?
C20 Si1 C5 C4 113.7(2) . . . . ?
C21 Si1 C5 P1 48.85(17) . . . . ?
C21 Si1 C5 C4 -127.32(19) . . . . ?
C22 P3 C26 Si2 174.90(12) . . . . ?
C22 P3 C26 C25 -3.15(18) . . . . ?
C22 P4 C28 C29 -176.92(16) . . . . ?
C22 P4 C28 C33 10.81(19) . . . . ?
C22 P4 C34 C35 -57.01(18) . . . . ?
C22 P4 C34 C39 126.47(19) . . . . ?
C22 C23 C24 C25 -5.5(3) . . . . ?
C23 C24 C25 C26 1.5(3) . . . . ?
C24 C25 C26 P3 3.1(3) . . . . ?
C24 C25 C26 Si2 -175.06(17) . . . . ?
C26 P3 C22 P4 -173.41(9) . . . . ?
C26 P3 C22 C23 -0.5(2) . . . . ?
C27 C23 C24 C25 172.84(19) . . . . ?
C28 P4 C22 P3 -124.22(9) . . . . ?
C28 P4 C22 C23 64.1(2) . . . . ?
C28 P4 C34 C35 -170.67(16) . . . . ?
C28 P4 C34 C39 12.8(2) . . . . ?
C28 C29 C30 C31 1.7(3) . . . . ?
C29 C28 C33 C32 1.4(3) . . . . ?
C29 C30 C31 C32 0.3(4) . . . . ?
C30 C31 C32 C33 -1.4(3) . . . . ?
C31 C32 C33 C28 0.5(3) . . . . ?
C33 C28 C29 C30 -2.5(3) . . . . ?
C34 P4 C22 P3 122.88(9) . . . . ?
C34 P4 C22 C23 -48.8(2) . . . . ?
C34 P4 C28 C29 -65.99(18) . . . . ?
C34 P4 C28 C33 121.74(17) . . . . ?
C34 C35 C36 C37 1.8(4) . . . . ?
C35 C34 C39 C38 -1.0(3) . . . . ?
C35 C36 C37 C38 -1.1(4) . . . . ?
C36 C37 C38 C39 -0.5(4) . . . . ?
C37 C38 C39 C34 1.6(4) . . . . ?
C39 C34 C35 C36 -0.7(3) . . . . ?
C40 Si2 C26 P3 107.81(16) . . . . ?
C40 Si2 C26 C25 -74.20(19) . . . . ?
C41 Si2 C26 P3 -135.18(16) . . . . ?
C41 Si2 C26 C25 42.8(2) . . . . ?
C42 Si2 C26 P3 -13.72(19) . . . . ?
C42 Si2 C26 C25 164.27(18) . . . . ?
